data_4314158
loop_
_publ_author_name
'Ke-liang Pang'
'Dong Guo'
'Chun-ying Duan'
'Hong Mo'
'Qing-jin Meng'

_publ_contact_author_address
;
Coordination Chemistry Institute
The State Key Laboratory of Coordinaiton Chemistry
Nanjing University , Nanjing 210093
P. R. China
;
_publ_contact_author_email duancy@nju.edu.cn
_publ_contact_author_fax '00 86 25 331 4502'
_publ_contact_author_name 'Dr. Duan Chun-ying'
_publ_contact_author_phone '00 86 25 359 7006'
_publ_section_title
;
 Generation of an Equilibrating Collection of Crystalline Solids from a
 Dynamic Combinational Library
;
_journal_name_full 'Inorganic Chemistry'
_journal_page_first 5453
_journal_page_last 5455
_journal_paper_doi 10.1021/ic034176o
_journal_volume 42
_journal_year 2003
_chemical_formula_sum 'C20 H24 Cu2 N2 O11 S2'
_chemical_formula_weight 659.61
_chemical_name_systematic
; 
 ? 
;
_space_group_IT_number 60
_symmetry_cell_setting orthorhombic
_symmetry_space_group_name_Hall '-P 2n 2ab'
_symmetry_space_group_name_H-M 'P b c n'
_atom_sites_solution_hydrogens geom
_atom_sites_solution_primary direct
_atom_sites_solution_secondary difmap
_audit_creation_method SHELXL-97
_cell_angle_alpha 90.00
_cell_angle_beta 90.00
_cell_angle_gamma 90.00
_cell_formula_units_Z 4
_cell_length_a 5.6347(6)
_cell_length_b 15.8715(17)
_cell_length_c 26.691(3)
_cell_measurement_reflns_used 2756
_cell_measurement_temperature 293(2)
_cell_measurement_theta_max 27.06
_cell_measurement_theta_min 2.56
_cell_volume 2387.0(4)
_computing_cell_refinement 'Bruker SMART'
_computing_data_collection 'Bruker SMART'
_computing_data_reduction 'Bruker SAINT'
_computing_molecular_graphics 'Bruker SHELXTL'
_computing_publication_material 'Bruker SHELXTL'
_computing_structure_refinement 'Bruker SHELXTL'
_computing_structure_solution 'Bruker SHELXTL'
_diffrn_ambient_temperature 293(2)
_diffrn_measured_fraction_theta_full 0.998
_diffrn_measured_fraction_theta_max 0.998
_diffrn_measurement_device_type 'CCD area detector'
_diffrn_measurement_method 'phi and omega scans'
_diffrn_radiation_monochromator graphite
_diffrn_radiation_source 'fine-focus sealed tube'
_diffrn_radiation_type MoK\a
_diffrn_radiation_wavelength 0.71073
_diffrn_reflns_av_R_equivalents 0.0418
_diffrn_reflns_av_sigmaI/netI 0.0386
_diffrn_reflns_limit_h_max 6
_diffrn_reflns_limit_h_min -6
_diffrn_reflns_limit_k_max 18
_diffrn_reflns_limit_k_min -18
_diffrn_reflns_limit_l_max 31
_diffrn_reflns_limit_l_min -20
_diffrn_reflns_number 10185
_diffrn_reflns_theta_full 25.00
_diffrn_reflns_theta_max 25.00
_diffrn_reflns_theta_min 2.57
_exptl_absorpt_coefficient_mu 2.022
_exptl_absorpt_correction_T_max 0.5521
_exptl_absorpt_correction_T_min 0.3889
_exptl_absorpt_correction_type empirical
_exptl_absorpt_process_details SADABS
_exptl_crystal_colour blue
_exptl_crystal_density_diffrn 1.835
_exptl_crystal_density_method 'not measured'
_exptl_crystal_description block
_exptl_crystal_F_000 1344
_exptl_crystal_size_max 0.50
_exptl_crystal_size_mid 0.40
_exptl_crystal_size_min 0.30
_refine_diff_density_max 0.336
_refine_diff_density_min -0.278
_refine_diff_density_rms 0.070
_refine_ls_extinction_method none
_refine_ls_goodness_of_fit_ref 1.017
_refine_ls_hydrogen_treatment mixed
_refine_ls_matrix_type full
_refine_ls_number_parameters 168
_refine_ls_number_reflns 2107
_refine_ls_number_restraints 0
_refine_ls_restrained_S_all 1.017
_refine_ls_R_factor_all 0.0529
_refine_ls_R_factor_gt 0.0366
_refine_ls_shift/su_max 0.000
_refine_ls_shift/su_mean 0.000
_refine_ls_structure_factor_coef Fsqd
_refine_ls_weighting_details 'calc w=1/[\s^2^(Fo^2^)+(0.0434P)^2^+0.0000P] where P=(Fo^2^+2Fc^2^)/3'
_refine_ls_weighting_scheme calc
_refine_ls_wR_factor_gt 0.0794
_refine_ls_wR_factor_ref 0.0838
_reflns_number_gt 1660
_reflns_number_total 2107
_reflns_threshold_expression >2sigma(I)
_cod_data_source_file ic034176osi20030417_050415_4.cif
_cod_data_source_block Compound_4
_cod_depositor_comments
;
The following automatic conversions were performed:

'_symmetry_cell_setting' value 'Orthorhombic' changed to
'orthorhombic' according to the built-in table from CIF Core
dictionary named 'cif_core.dic' version 2.4.1 from 2010-06-29.

Automatic conversion script
Id: cif_fix_values 1646 2011-03-28 12:23:43Z adriana 
;
_cod_database_code 4314158

loop_
_symmetry_equiv_pos_as_xyz
'x, y, z'
'-x+1/2, -y+1/2, z+1/2'
'-x, y, -z+1/2'
'x+1/2, -y+1/2, -z'
'-x, -y, -z'
'x-1/2, y-1/2, -z-1/2'
'x, -y, z-1/2'
'-x-1/2, y-1/2, z'

loop_
_atom_site_label
_atom_site_type_symbol
_atom_site_fract_x
_atom_site_fract_y
_atom_site_fract_z
_atom_site_U_iso_or_equiv
_atom_site_adp_type
_atom_site_occupancy
_atom_site_symmetry_multiplicity
_atom_site_calc_flag
_atom_site_refinement_flags
_atom_site_disorder_assembly
_atom_site_disorder_group
Cu1 Cu 0.22639(7) 0.69897(2) 0.327987(15) 0.03334(16) Uani 1 1 d . . .
S1 S 0.10567(19) 0.47458(5) 0.42122(4) 0.0452(3) Uani 1 1 d . . .
O1W O 0.3007(4) 0.80881(13) 0.30015(9) 0.0376(6) Uani 1 1 d . . .
H1WA H 0.2484 0.8117 0.2703 0.045 Uiso 1 1 d R . .
H1WB H 0.4484 0.8198 0.3007 0.045 Uiso 1 1 d R . .
O1 O -0.0319(4) 0.74841(12) 0.36377(9) 0.0376(6) Uani 1 1 d . . .
O2 O 0.5227(4) 0.64404(13) 0.30609(8) 0.0365(6) Uani 1 1 d . . .
O3 O 0.7056(4) 0.52121(15) 0.30142(10) 0.0449(6) Uani 1 1 d . . .
N1 N 0.1708(5) 0.59271(15) 0.35772(10) 0.0293(6) Uani 1 1 d . . .
C1 C -0.1649(6) 0.7128(2) 0.39823(13) 0.0340(8) Uani 1 1 d . . .
C2 C -0.3546(7) 0.7588(2) 0.41803(14) 0.0456(9) Uani 1 1 d . . .
H2A H -0.3830 0.8128 0.4059 0.055 Uiso 1 1 calc R . .
C3 C -0.4995(7) 0.7273(2) 0.45449(14) 0.0500(10) Uani 1 1 d . . .
H3A H -0.6250 0.7598 0.4663 0.060 Uiso 1 1 calc R . .
C4 C -0.4624(7) 0.6479(2) 0.47401(14) 0.0493(10) Uani 1 1 d . . .
H4A H -0.5608 0.6268 0.4990 0.059 Uiso 1 1 calc R . .
C5 C -0.2786(6) 0.6009(2) 0.45592(13) 0.0404(9) Uani 1 1 d . . .
H5A H -0.2511 0.5478 0.4693 0.048 Uiso 1 1 calc R . .
C6 C -0.1298(6) 0.6307(2) 0.41760(12) 0.0326(8) Uani 1 1 d . . .
C7 C 0.0473(6) 0.57499(19) 0.39642(12) 0.0322(8) Uani 1 1 d . . .
C8 C 0.3625(7) 0.4640(2) 0.38105(14) 0.0427(9) Uani 1 1 d . . .
H8A H 0.5067 0.4783 0.3990 0.051 Uiso 1 1 calc R . .
H8B H 0.3762 0.4069 0.3685 0.051 Uiso 1 1 calc R . .
C9 C 0.3190(6) 0.5253(2) 0.33859(13) 0.0346(8) Uani 1 1 d . . .
H9A H 0.2294 0.4957 0.3125 0.041 Uiso 1 1 calc R . .
C10 C 0.5348(6) 0.5655(2) 0.31405(12) 0.0339(8) Uani 1 1 d . . .
O2W O 0.0000 0.6609(2) 0.2500 0.0426(8) Uani 1 2 d S . .
H2WA H -0.1013 0.6279 0.2631 0.051 Uiso 1 1 d R . .
O3W O 0.2478(4) 0.85129(14) 0.20284(9) 0.0395(6) Uani 1 1 d . . .
H3WA H 0.2321 0.9045 0.2016 0.047 Uiso 1 1 d R . .
H3WB H 0.1653 0.8271 0.1804 0.047 Uiso 1 1 d R . .

loop_
_atom_site_aniso_label
_atom_site_aniso_U_11
_atom_site_aniso_U_22
_atom_site_aniso_U_33
_atom_site_aniso_U_23
_atom_site_aniso_U_13
_atom_site_aniso_U_12
Cu1 0.0326(3) 0.0282(2) 0.0392(3) 0.00519(19) 0.00340(18) 0.00019(17)
S1 0.0602(7) 0.0314(5) 0.0440(6) 0.0094(4) 0.0060(5) 0.0004(4)
O1W 0.0337(14) 0.0365(13) 0.0427(14) 0.0081(11) 0.0001(11) -0.0044(10)
O1 0.0369(13) 0.0296(12) 0.0462(15) 0.0042(11) 0.0091(11) 0.0056(10)
O2 0.0314(13) 0.0331(13) 0.0449(14) 0.0031(11) 0.0057(11) -0.0012(10)
O3 0.0344(14) 0.0434(14) 0.0570(16) -0.0049(13) 0.0054(12) 0.0056(12)
N1 0.0320(15) 0.0255(14) 0.0305(16) 0.0009(13) 0.0007(13) 0.0002(12)
C1 0.0330(19) 0.0359(19) 0.0329(19) -0.0023(17) -0.0002(15) -0.0011(15)
C2 0.050(2) 0.039(2) 0.048(2) -0.0055(19) 0.0037(19) 0.0060(18)
C3 0.043(2) 0.059(3) 0.048(2) -0.016(2) 0.0084(19) 0.0039(19)
C4 0.050(3) 0.057(2) 0.040(2) -0.006(2) 0.0121(19) -0.011(2)
C5 0.048(2) 0.039(2) 0.035(2) -0.0022(17) 0.0019(17) -0.0075(17)
C6 0.0334(19) 0.0340(18) 0.0305(19) -0.0044(16) 0.0003(15) -0.0028(15)
C7 0.038(2) 0.0284(17) 0.0297(19) 0.0014(15) -0.0071(16) -0.0052(15)
C8 0.047(2) 0.0297(19) 0.051(2) -0.0008(17) -0.0003(18) 0.0017(16)
C9 0.041(2) 0.0281(17) 0.035(2) -0.0024(15) -0.0019(15) -0.0004(15)
C10 0.032(2) 0.038(2) 0.032(2) -0.0088(16) -0.0049(15) -0.0012(16)
O2W 0.035(2) 0.052(2) 0.041(2) 0.000 0.0041(16) 0.000
O3W 0.0381(15) 0.0311(13) 0.0492(15) 0.0006(12) -0.0117(12) 0.0007(10)

loop_
_atom_type_symbol
_atom_type_description
_atom_type_scat_dispersion_real
_atom_type_scat_dispersion_imag
_atom_type_scat_source
C C 0.0033 0.0016 'International Tables Vol C Tables 4.2.6.8 and 6.1.1.4'
H H 0.0000 0.0000 'International Tables Vol C Tables 4.2.6.8 and 6.1.1.4'
N N 0.0061 0.0033 'International Tables Vol C Tables 4.2.6.8 and 6.1.1.4'
Cu Cu 0.3201 1.2651 'International Tables Vol C Tables 4.2.6.8 and 6.1.1.4'
S S 0.1246 0.1234 'International Tables Vol C Tables 4.2.6.8 and 6.1.1.4'
O O 0.0106 0.0060 'International Tables Vol C Tables 4.2.6.8 and 6.1.1.4'

loop_
_geom_angle_atom_site_label_1
_geom_angle_atom_site_label_2
_geom_angle_atom_site_label_3
_geom_angle
_geom_angle_site_symmetry_1
_geom_angle_site_symmetry_3
_geom_angle_publ_flag
N1 Cu1 O1 91.74(10) . . ?
N1 Cu1 O1W 176.41(11) . . ?
O1 Cu1 O1W 89.25(9) . . ?
N1 Cu1 O2 82.54(10) . . ?
O1 Cu1 O2 167.20(10) . . ?
O1W Cu1 O2 95.79(9) . . ?
C7 S1 C8 90.59(16) . . ?
Cu1 O1W H1WA 109.4 . . ?
Cu1 O1W H1WB 112.9 . . ?
H1WA O1W H1WB 110.2 . . ?
C1 O1 Cu1 127.44(19) . . ?
C10 O2 Cu1 115.5(2) . . ?
C7 N1 C9 115.9(3) . . ?
C7 N1 Cu1 128.8(2) . . ?
C9 N1 Cu1 114.5(2) . . ?
O1 C1 C2 118.4(3) . . ?
O1 C1 C6 124.9(3) . . ?
C2 C1 C6 116.7(3) . . ?
C3 C2 C1 122.3(3) . . ?
C3 C2 H2A 118.8 . . ?
C1 C2 H2A 118.8 . . ?
C2 C3 C4 120.9(3) . . ?
C2 C3 H3A 119.6 . . ?
C4 C3 H3A 119.6 . . ?
C5 C4 C3 118.7(3) . . ?
C5 C4 H4A 120.6 . . ?
C3 C4 H4A 120.6 . . ?
C4 C5 C6 121.8(3) . . ?
C4 C5 H5A 119.1 . . ?
C6 C5 H5A 119.1 . . ?
C5 C6 C1 119.5(3) . . ?
C5 C6 C7 119.3(3) . . ?
C1 C6 C7 121.1(3) . . ?
N1 C7 C6 123.8(3) . . ?
N1 C7 S1 113.7(2) . . ?
C6 C7 S1 122.4(3) . . ?
C9 C8 S1 104.7(2) . . ?
C9 C8 H8A 110.8 . . ?
S1 C8 H8A 110.8 . . ?
C9 C8 H8B 110.8 . . ?
S1 C8 H8B 110.8 . . ?
H8A C8 H8B 108.9 . . ?
N1 C9 C8 107.7(3) . . ?
N1 C9 C10 107.6(3) . . ?
C8 C9 C10 117.5(3) . . ?
N1 C9 H9A 107.9 . . ?
C8 C9 H9A 107.9 . . ?
C10 C9 H9A 107.9 . . ?
O3 C10 O2 123.7(3) . . ?
O3 C10 C9 120.0(3) . . ?
O2 C10 C9 116.2(3) . . ?
H3WA O3W H3WB 111.4 . . ?

loop_
_geom_bond_atom_site_label_1
_geom_bond_atom_site_label_2
_geom_bond_distance
_geom_bond_site_symmetry_2
_geom_bond_publ_flag
Cu1 N1 1.890(2) . ?
Cu1 O1 1.909(2) . ?
Cu1 O1W 1.941(2) . ?
Cu1 O2 1.972(2) . ?
S1 C7 1.757(3) . ?
S1 C8 1.809(4) . ?
O1W H1WA 0.8500 . ?
O1W H1WB 0.8500 . ?
O1 C1 1.314(4) . ?
O2 C10 1.266(4) . ?
O3 C10 1.238(4) . ?
N1 C7 1.277(4) . ?
N1 C9 1.449(4) . ?
C1 C2 1.398(5) . ?
C1 C6 1.415(4) . ?
C2 C3 1.365(5) . ?
C2 H2A 0.9300 . ?
C3 C4 1.379(5) . ?
C3 H3A 0.9300 . ?
C4 C5 1.364(5) . ?
C4 H4A 0.9300 . ?
C5 C6 1.405(5) . ?
C5 H5A 0.9300 . ?
C6 C7 1.448(4) . ?
C8 C9 1.514(5) . ?
C8 H8A 0.9700 . ?
C8 H8B 0.9700 . ?
C9 C10 1.521(5) . ?
C9 H9A 0.9800 . ?
O2W H2WA 0.8501 . ?
O3W H3WA 0.8499 . ?
O3W H3WB 0.8501 . ?
